data_4122763
loop_
_publ_author_name
'Bassanetti, Irene'
'Comotti, Angiolina'
'Sozzani, Piero'
'Bracco, Silvia'
'Calestani, Gianluca'
'Mezzadri, Francesco'
'Marchi\`o, Luciano'

_publ_section_title
;
 Porous molecular crystals by macrocyclic coordination supramolecules.
;
_journal_issue 42
_journal_name_full 'Journal of the American Chemical Society'
_journal_page_first 14883
_journal_page_last 14895
_journal_paper_doi 10.1021/ja507555j
_journal_volume 136
_journal_year 2014
_chemical_formula_moiety 'C138 H138 Ag6 F42 N24 P6 S6, 1(C3 H6 O), 1(C4 H10 O)'
_chemical_formula_sum 'C180 H234 Ag6 F42 N24 O12 P6 S6'
_chemical_formula_weight 4749.31
_chemical_name_systematic
;
 ?
;
_space_group_IT_number 203
_symmetry_cell_setting cubic
_symmetry_space_group_name_Hall '-F 2uv 2vw 3'
_symmetry_space_group_name_H-M 'F d -3 :2'
_atom_sites_solution_hydrogens geom
_atom_sites_solution_primary direct
_atom_sites_solution_secondary difmap
_audit_creation_method SHELXL-97
_cell_angle_alpha 90.00
_cell_angle_beta 90.00
_cell_angle_gamma 90.00
_cell_formula_units_Z 16
_cell_length_a 43.087(2)
_cell_length_b 43.087(2)
_cell_length_c 43.087(2)
_cell_measurement_reflns_used 14319
_cell_measurement_temperature 293(2)
_cell_measurement_theta_max 22.77
_cell_measurement_theta_min 1.34
_cell_volume 79991(6)
_computing_cell_refinement Saint
_computing_data_collection Smart
_computing_data_reduction Saint
_computing_structure_refinement 'SHELXL-97 (Sheldrick, 1997)'
_computing_structure_solution Sir2004
_diffrn_ambient_temperature 293(2)
_diffrn_measured_fraction_theta_full 0.997
_diffrn_measured_fraction_theta_max 0.997
_diffrn_measurement_device_type 'Bruker Smart APEXII CCD'
_diffrn_measurement_method 'theta & omega scan'
_diffrn_radiation_monochromator graphite
_diffrn_radiation_source 'fine-focus sealed tube'
_diffrn_radiation_type MoK\a
_diffrn_radiation_wavelength 0.71073
_diffrn_reflns_av_R_equivalents 0.1110
_diffrn_reflns_av_sigmaI/netI 0.0568
_diffrn_reflns_limit_h_max 46
_diffrn_reflns_limit_h_min -42
_diffrn_reflns_limit_k_max 21
_diffrn_reflns_limit_k_min -46
_diffrn_reflns_limit_l_max 46
_diffrn_reflns_limit_l_min -40
_diffrn_reflns_number 43789
_diffrn_reflns_theta_full 22.77
_diffrn_reflns_theta_max 22.77
_diffrn_reflns_theta_min 1.34
_diffrn_standards_decay_% none
_exptl_absorpt_coefficient_mu 0.789
_exptl_absorpt_correction_T_max 1.000
_exptl_absorpt_correction_T_min 0.844
_exptl_absorpt_correction_type multi-scan
_exptl_absorpt_process_details SADABS
_exptl_crystal_colour colorless
_exptl_crystal_density_diffrn 1.577
_exptl_crystal_density_method 'not measured'
_exptl_crystal_description block
_exptl_crystal_F_000 38784
_exptl_crystal_size_max 0.13
_exptl_crystal_size_mid 0.12
_exptl_crystal_size_min 0.09
_platon_squeeze_details
;
;
_refine_diff_density_max 0.329
_refine_diff_density_min -0.211
_refine_diff_density_rms 0.046
_refine_ls_extinction_method none
_refine_ls_goodness_of_fit_ref 1.007
_refine_ls_hydrogen_treatment constr
_refine_ls_matrix_type full
_refine_ls_number_parameters 429
_refine_ls_number_reflns 4527
_refine_ls_number_restraints 159
_refine_ls_restrained_S_all 1.026
_refine_ls_R_factor_all 0.0955
_refine_ls_R_factor_gt 0.0466
_refine_ls_shift/su_max 0.001
_refine_ls_shift/su_mean 0.000
_refine_ls_structure_factor_coef Fsqd
_refine_ls_weighting_details 'calc w=1/[\s^2^(Fo^2^)+(0.0401P)^2^+0.0000P] where P=(Fo^2^+2Fc^2^)/3'
_refine_ls_weighting_scheme calc
_refine_ls_wR_factor_gt 0.0903
_refine_ls_wR_factor_ref 0.1021
_reflns_number_gt 2703
_reflns_number_total 4527
_reflns_threshold_expression >2sigma(I)
_cod_data_source_file ja507555j_si_002.cif
_cod_data_source_block mp5ae
_cod_depositor_comments
;
The following automatic conversions were performed:

'_symmetry_cell_setting' value 'Cubic' changed to 'cubic' according
to
/home/saulius/struct/COD-crude-data--automatic-downloads/rss-feeds/ACS/lib/dictionaries/cif_core.dic
dictionary named 'cif_core.dic' version 2.4.2 from 2011-04-26.

Automatic conversion script
Id: cif_fix_values 2827 2014-09-09 07:05:25Z andrius 

 Adding full bibliography for 4122761--4122771.cif.
;
_cod_original_sg_symbol_Hall -F2uv2vw
_cod_original_sg_symbol_H-M Fd-3
_cod_database_code 4122763

loop_
_symmetry_equiv_pos_as_xyz
'x, y, z'
'-x+1/4, -y+1/4, z'
'x, -y+1/4, -z+1/4'
'-x+1/4, y, -z+1/4'
'z, x, y'
'y, z, x'
'-z+1/4, -x+1/4, y'
'-y+1/4, z, -x+1/4'
'z, -x+1/4, -y+1/4'
'-y+1/4, -z+1/4, x'
'-z+1/4, x, -y+1/4'
'y, -z+1/4, -x+1/4'
'x, y+1/2, z+1/2'
'-x+1/4, -y+3/4, z+1/2'
'x, -y+3/4, -z+3/4'
'-x+1/4, y+1/2, -z+3/4'
'z, x+1/2, y+1/2'
'y, z+1/2, x+1/2'
'-z+1/4, -x+3/4, y+1/2'
'-y+1/4, z+1/2, -x+3/4'
'z, -x+3/4, -y+3/4'
'-y+1/4, -z+3/4, x+1/2'
'-z+1/4, x+1/2, -y+3/4'
'y, -z+3/4, -x+3/4'
'x+1/2, y, z+1/2'
'-x+3/4, -y+1/4, z+1/2'
'x+1/2, -y+1/4, -z+3/4'
'-x+3/4, y, -z+3/4'
'z+1/2, x, y+1/2'
'y+1/2, z, x+1/2'
'-z+3/4, -x+1/4, y+1/2'
'-y+3/4, z, -x+3/4'
'z+1/2, -x+1/4, -y+3/4'
'-y+3/4, -z+1/4, x+1/2'
'-z+3/4, x, -y+3/4'
'y+1/2, -z+1/4, -x+3/4'
'x+1/2, y+1/2, z'
'-x+3/4, -y+3/4, z'
'x+1/2, -y+3/4, -z+1/4'
'-x+3/4, y+1/2, -z+1/4'
'z+1/2, x+1/2, y'
'y+1/2, z+1/2, x'
'-z+3/4, -x+3/4, y'
'-y+3/4, z+1/2, -x+1/4'
'z+1/2, -x+3/4, -y+1/4'
'-y+3/4, -z+3/4, x'
'-z+3/4, x+1/2, -y+1/4'
'y+1/2, -z+3/4, -x+1/4'
'-x, -y, -z'
'x-1/4, y-1/4, -z'
'-x, y-1/4, z-1/4'
'x-1/4, -y, z-1/4'
'-z, -x, -y'
'-y, -z, -x'
'z-1/4, x-1/4, -y'
'y-1/4, -z, x-1/4'
'-z, x-1/4, y-1/4'
'y-1/4, z-1/4, -x'
'z-1/4, -x, y-1/4'
'-y, z-1/4, x-1/4'
'-x, -y+1/2, -z+1/2'
'x-1/4, y+1/4, -z+1/2'
'-x, y+1/4, z+1/4'
'x-1/4, -y+1/2, z+1/4'
'-z, -x+1/2, -y+1/2'
'-y, -z+1/2, -x+1/2'
'z-1/4, x+1/4, -y+1/2'
'y-1/4, -z+1/2, x+1/4'
'-z, x+1/4, y+1/4'
'y-1/4, z+1/4, -x+1/2'
'z-1/4, -x+1/2, y+1/4'
'-y, z+1/4, x+1/4'
'-x+1/2, -y, -z+1/2'
'x+1/4, y-1/4, -z+1/2'
'-x+1/2, y-1/4, z+1/4'
'x+1/4, -y, z+1/4'
'-z+1/2, -x, -y+1/2'
'-y+1/2, -z, -x+1/2'
'z+1/4, x-1/4, -y+1/2'
'y+1/4, -z, x+1/4'
'-z+1/2, x-1/4, y+1/4'
'y+1/4, z-1/4, -x+1/2'
'z+1/4, -x, y+1/4'
'-y+1/2, z-1/4, x+1/4'
'-x+1/2, -y+1/2, -z'
'x+1/4, y+1/4, -z'
'-x+1/2, y+1/4, z-1/4'
'x+1/4, -y+1/2, z-1/4'
'-z+1/2, -x+1/2, -y'
'-y+1/2, -z+1/2, -x'
'z+1/4, x+1/4, -y'
'y+1/4, -z+1/2, x-1/4'
'-z+1/2, x+1/4, y-1/4'
'y+1/4, z+1/4, -x'
'z+1/4, -x+1/2, y-1/4'
'-y+1/2, z+1/4, x-1/4'

loop_
_atom_site_label
_atom_site_type_symbol
_atom_site_fract_x
_atom_site_fract_y
_atom_site_fract_z
_atom_site_U_iso_or_equiv
_atom_site_adp_type
_atom_site_occupancy
_atom_site_symmetry_multiplicity
_atom_site_calc_flag
_atom_site_refinement_flags
_atom_site_disorder_assembly
_atom_site_disorder_group
Ag Ag 0.460636(10) 0.134254(11) 0.403837(10) 0.0846(2) Uani 1 1 d . . .
S13 S 0.54715(4) 0.06477(3) 0.36145(4) 0.0794(5) Uani 1 1 d D . .
C73 C 0.54137(12) 0.08806(14) 0.39507(13) 0.0707(15) Uani 1 1 d . A .
N12 N 0.51265(10) 0.16395(11) 0.36033(11) 0.0698(12) Uani 1 1 d . . .
N11 N 0.49727(10) 0.11285(10) 0.34615(11) 0.0619(11) Uani 1 1 d . . .
N22 N 0.48695(11) 0.17213(11) 0.37767(10) 0.0757(13) Uani 1 1 d . . .
C11 C 0.45433(13) 0.08714(13) 0.34449(16) 0.0731(16) Uani 1 1 d . . .
N21 N 0.47220(11) 0.10413(10) 0.36353(10) 0.0671(12) Uani 1 1 d . . .
C22 C 0.50377(15) 0.21222(13) 0.34900(15) 0.0843(18) Uani 1 1 d . . .
H22 H 0.5049 0.2320 0.3404 0.101 Uiso 1 1 calc R . .
C21 C 0.46841(15) 0.08571(14) 0.31552(14) 0.0799(17) Uani 1 1 d . . .
H21 H 0.4606 0.0753 0.2983 0.096 Uiso 1 1 calc R . .
C32 C 0.52325(13) 0.18792(15) 0.34282(14) 0.0743(16) Uani 1 1 d . . .
C41 C 0.42509(13) 0.07367(14) 0.35652(15) 0.104(2) Uani 1 1 d . . .
H41A H 0.4262 0.0722 0.3787 0.156 Uiso 1 1 calc R . .
H41B H 0.4222 0.0534 0.3478 0.156 Uiso 1 1 calc R . .
H41C H 0.4080 0.0867 0.3508 0.156 Uiso 1 1 calc R . .
C43 C 0.53816(14) 0.12485(18) 0.44700(15) 0.0924(19) Uani 1 1 d . . .
H43 H 0.5374 0.1375 0.4645 0.111 Uiso 1 1 calc R . .
C53 C 0.54743(15) 0.0947(2) 0.44977(16) 0.102(2) Uani 1 1 d . A .
H53 H 0.5522 0.0865 0.4692 0.123 Uiso 1 1 calc R . .
C23 C 0.53077(11) 0.11846(13) 0.39214(13) 0.0612(14) Uani 1 1 d . . .
C51 C 0.51973(14) 0.10649(15) 0.29283(13) 0.099(2) Uani 1 1 d . . .
H51A H 0.5203 0.1279 0.2868 0.149 Uiso 1 1 calc R . .
H51B H 0.5152 0.0939 0.2750 0.149 Uiso 1 1 calc R . .
H51C H 0.5395 0.1006 0.3012 0.149 Uiso 1 1 calc R . .
C63 C 0.54967(13) 0.07647(15) 0.42365(16) 0.0901(19) Uani 1 1 d . . .
H63 H 0.5568 0.0562 0.4253 0.108 Uiso 1 1 calc R A .
C31 C 0.49551(15) 0.10198(14) 0.31653(14) 0.0731(15) Uani 1 1 d . . .
C12 C 0.48190(15) 0.20202(15) 0.37043(15) 0.0789(17) Uani 1 1 d . . .
C13 C 0.52151(12) 0.13142(12) 0.35994(12) 0.0628(14) Uani 1 1 d . A .
H13 H 0.5398 0.1296 0.3465 0.075 Uiso 1 1 calc R . .
C52 C 0.55122(14) 0.18618(15) 0.32295(16) 0.114(2) Uani 1 1 d . . .
H52A H 0.5684 0.1788 0.3350 0.171 Uiso 1 1 calc R . .
H52B H 0.5559 0.2064 0.3150 0.171 Uiso 1 1 calc R . .
H52C H 0.5474 0.1722 0.3060 0.171 Uiso 1 1 calc R . .
C33 C 0.52986(11) 0.13672(14) 0.41841(15) 0.0732(16) Uani 1 1 d . A .
H33 H 0.5236 0.1573 0.4169 0.088 Uiso 1 1 calc R . .
C42 C 0.45613(14) 0.21997(14) 0.38548(17) 0.118(2) Uani 1 1 d . . .
H42A H 0.4444 0.2064 0.3988 0.178 Uiso 1 1 calc R . .
H42B H 0.4427 0.2283 0.3698 0.178 Uiso 1 1 calc R . .
H42C H 0.4647 0.2366 0.3975 0.178 Uiso 1 1 calc R . .
P1 P 0.3750 0.16018(7) 0.3750 0.0916(8) Uani 1 2 d S . .
F1 F 0.41098(9) 0.15926(11) 0.37016(9) 0.1452(16) Uani 1 1 d . . .
F2 F 0.37801(10) 0.13450(11) 0.40080(9) 0.1524(16) Uani 1 1 d . . .
F3 F 0.37818(10) 0.18550(11) 0.40084(10) 0.1622(17) Uani 1 1 d . . .
P2 P 0.48242(13) 0.26758(13) 0.48242(13) 0.190(3) Uani 1 3 d SD . .
F4 F 0.4958(3) 0.2865(2) 0.4575(2) 0.375(6) Uani 1 1 d D . .
F5 F 0.4702(2) 0.2464(2) 0.5071(2) 0.334(5) Uani 1 1 d D . .
C83 C 0.5170(8) 0.0375(8) 0.3648(10) 0.076(13) Uani 0.33 1 d PGDU A 1
C93 C 0.5009(8) 0.0280(9) 0.3910(8) 0.087(13) Uani 0.33 1 d PGU A 1
H93 H 0.5056 0.0366 0.4103 0.104 Uiso 0.33 1 calc PR A 1
C103 C 0.4777(8) 0.0057(9) 0.3885(6) 0.097(12) Uani 0.33 1 d PGU A 1
H103 H 0.4669 -0.0006 0.4061 0.117 Uiso 0.33 1 calc PR A 1
C113 C 0.4707(8) -0.0071(9) 0.3598(7) 0.124(7) Uani 0.33 1 d PGU A 1
C123 C 0.4869(10) 0.0024(10) 0.3335(6) 0.107(12) Uani 0.33 1 d PGU A 1
H123 H 0.4822 -0.0062 0.3143 0.128 Uiso 0.33 1 calc PR A 1
C133 C 0.5100(10) 0.0247(10) 0.3360(9) 0.100(14) Uani 0.33 1 d PGU A 1
H133 H 0.5209 0.0310 0.3184 0.119 Uiso 0.33 1 calc PR A 1
F13 F 0.4498(7) -0.0274(6) 0.3558(5) 0.124(7) Uani 0.33 1 d PU A 1
C104 C 0.4750(7) 0.0060(7) 0.3747(6) 0.104(11) Uani 0.33 1 d PGU A 2
H104 H 0.4610 0.0007 0.3902 0.125 Uiso 0.33 1 calc PR A 2
C114 C 0.4735(6) -0.0083(6) 0.3459(7) 0.092(10) Uani 0.33 1 d PGU A 2
C124 C 0.4945(6) -0.0003(8) 0.3227(6) 0.102(10) Uani 0.33 1 d PGU A 2
H124 H 0.4935 -0.0099 0.3034 0.122 Uiso 0.33 1 calc PR A 2
C134 C 0.5171(7) 0.0220(10) 0.3285(7) 0.101(11) Uani 0.33 1 d PGU A 2
H134 H 0.5312 0.0273 0.3130 0.121 Uiso 0.33 1 calc PR A 2
C84 C 0.5187(9) 0.0363(9) 0.3574(8) 0.098(13) Uani 0.33 1 d PGDU A 2
C94 C 0.4976(9) 0.0283(8) 0.3805(6) 0.096(11) Uani 0.33 1 d PGU A 2
H94 H 0.4987 0.0379 0.3998 0.115 Uiso 0.33 1 calc PR A 2
F14 F 0.4515(8) -0.0305(8) 0.3390(5) 0.200(12) Uani 0.33 1 d PU A 2
C85 C 0.5166(9) 0.0373(10) 0.3651(11) 0.109(16) Uani 0.33 1 d PGDU A 3
C95 C 0.5048(10) 0.0311(9) 0.3945(9) 0.119(14) Uani 0.33 1 d PGU A 3
H95 H 0.5125 0.0416 0.4116 0.143 Uiso 0.33 1 calc PR A 3
C105 C 0.4814(9) 0.0091(9) 0.3981(7) 0.139(14) Uani 0.33 1 d PGU A 3
H105 H 0.4735 0.0050 0.4178 0.167 Uiso 0.33 1 calc PR A 3
C115 C 0.4699(7) -0.0066(8) 0.3724(8) 0.111(12) Uani 0.33 1 d PGU A 3
C125 C 0.4817(9) -0.0004(9) 0.3431(7) 0.099(12) Uani 0.33 1 d PGU A 3
H125 H 0.4740 -0.0109 0.3259 0.119 Uiso 0.33 1 calc PR A 3
C135 C 0.5051(9) 0.0215(11) 0.3394(8) 0.111(14) Uani 0.33 1 d PGU A 3
H135 H 0.5130 0.0257 0.3198 0.133 Uiso 0.33 1 calc PR A 3
F15 F 0.4466(7) -0.0310(7) 0.3729(4) 0.158(8) Uani 0.33 1 d PU A 3
P3 P 0.5000 0.0000 0.5000 0.267(6) Uani 1 6 d SDU . .
F8 F 0.52026(18) 0.02026(18) 0.52026(18) 0.505(17) Uani 1 3 d SDU B .
F6 F 0.4934 0.0311 0.4798 0.330(12) Uani 0.33 1 d PDU B -6
F7 F 0.4837 0.0310 0.4934 0.329(12) Uani 0.33 1 d PDU B .

loop_
_atom_site_aniso_label
_atom_site_aniso_U_11
_atom_site_aniso_U_22
_atom_site_aniso_U_33
_atom_site_aniso_U_23
_atom_site_aniso_U_13
_atom_site_aniso_U_12
Ag 0.0738(3) 0.1012(4) 0.0787(4) -0.0069(3) 0.0156(3) -0.0054(3)
S13 0.0849(11) 0.0711(10) 0.0823(11) -0.0037(9) -0.0083(9) 0.0181(9)
C73 0.070(4) 0.073(4) 0.069(4) -0.002(3) 0.006(3) 0.008(3)
N12 0.059(3) 0.065(3) 0.085(3) 0.009(3) 0.009(3) 0.005(3)
N11 0.053(3) 0.069(3) 0.064(3) -0.001(3) -0.004(3) 0.008(3)
N22 0.070(3) 0.060(3) 0.097(4) -0.001(3) 0.011(3) 0.000(3)
C11 0.056(4) 0.077(4) 0.086(5) -0.003(4) -0.018(4) 0.001(3)
N21 0.056(3) 0.067(3) 0.078(3) -0.001(3) 0.000(3) 0.002(2)
C22 0.084(5) 0.054(4) 0.115(5) 0.012(4) -0.016(4) 0.000(4)
C21 0.083(5) 0.088(5) 0.068(4) -0.013(3) -0.006(4) 0.015(4)
C32 0.058(4) 0.073(4) 0.092(4) 0.020(4) -0.002(3) -0.008(4)
C41 0.073(4) 0.118(5) 0.120(5) -0.013(4) -0.014(4) -0.020(4)
C43 0.081(5) 0.123(6) 0.073(5) -0.014(5) 0.000(4) 0.001(4)
C53 0.105(5) 0.132(6) 0.069(5) 0.007(5) -0.001(4) 0.020(5)
C23 0.048(3) 0.065(4) 0.070(4) -0.002(3) 0.010(3) -0.005(3)
C51 0.099(5) 0.132(6) 0.067(4) 0.003(4) 0.009(4) 0.025(4)
C63 0.096(5) 0.096(5) 0.078(5) 0.015(4) 0.003(4) 0.017(4)
C31 0.069(4) 0.088(4) 0.063(4) 0.003(4) -0.005(4) 0.013(4)
C12 0.073(4) 0.066(5) 0.098(5) -0.007(4) -0.013(4) -0.010(4)
C13 0.055(3) 0.066(4) 0.067(4) 0.005(3) 0.009(3) 0.009(3)
C52 0.092(5) 0.115(5) 0.135(6) 0.043(5) 0.024(5) -0.002(4)
C33 0.061(4) 0.077(4) 0.082(4) -0.010(4) 0.002(3) 0.003(3)
C42 0.090(5) 0.090(5) 0.176(7) -0.025(5) 0.009(5) 0.025(4)
P1 0.0734(19) 0.131(2) 0.0700(17) 0.000 -0.0006(13) 0.000
F1 0.086(3) 0.232(5) 0.118(3) 0.022(3) 0.010(2) 0.010(3)
F2 0.173(4) 0.184(4) 0.100(3) 0.046(3) -0.020(3) -0.015(3)
F3 0.162(4) 0.183(4) 0.142(3) -0.064(3) 0.015(3) -0.041(3)
P2 0.190(3) 0.190(3) 0.190(3) -0.085(3) 0.085(3) -0.085(3)
F4 0.534(15) 0.283(11) 0.307(11) -0.021(8) 0.208(11) -0.137(11)
F5 0.467(13) 0.284(10) 0.251(9) -0.015(7) 0.128(10) -0.145(10)
C83 0.09(2) 0.051(19) 0.09(2) -0.045(18) 0.020(19) 0.024(18)
C93 0.05(2) 0.09(2) 0.12(2) -0.07(2) 0.000(17) -0.011(18)
C103 0.09(2) 0.13(2) 0.077(18) -0.057(19) -0.015(17) -0.020(19)
C113 0.150(14) 0.142(15) 0.079(15) -0.013(16) 0.009(16) -0.063(11)
C123 0.13(3) 0.09(2) 0.10(2) -0.01(2) 0.03(2) -0.01(2)
C133 0.09(2) 0.08(2) 0.13(3) -0.01(2) 0.02(2) 0.015(19)
F13 0.150(14) 0.142(15) 0.079(15) -0.013(16) 0.009(16) -0.063(11)
C104 0.104(19) 0.082(19) 0.13(3) -0.008(19) -0.040(19) -0.040(16)
C114 0.085(17) 0.078(16) 0.11(3) -0.006(18) -0.005(19) -0.022(14)
C124 0.11(2) 0.080(16) 0.12(2) -0.018(17) -0.039(17) -0.008(18)
C134 0.11(2) 0.09(2) 0.099(18) -0.040(17) -0.060(17) 0.020(19)
C84 0.12(2) 0.09(3) 0.09(2) -0.021(19) -0.043(19) 0.00(2)
C94 0.11(2) 0.09(2) 0.09(2) -0.002(17) -0.026(18) -0.005(19)
F14 0.186(19) 0.23(2) 0.19(2) -0.10(2) -0.02(2) -0.080(15)
C85 0.09(3) 0.12(3) 0.12(3) 0.05(2) -0.05(2) 0.00(2)
C95 0.08(2) 0.09(2) 0.19(3) 0.04(2) -0.03(2) -0.011(17)
C105 0.11(2) 0.12(2) 0.18(3) 0.02(3) -0.04(2) 0.00(2)
C115 0.076(16) 0.086(18) 0.17(3) 0.01(2) -0.01(2) -0.033(15)
C125 0.075(19) 0.082(19) 0.14(3) 0.02(2) -0.04(2) -0.046(17)
C135 0.08(2) 0.11(2) 0.15(3) 0.05(2) -0.03(2) 0.00(2)
F15 0.180(16) 0.188(16) 0.107(15) 0.032(15) 0.021(15) -0.069(12)
P3 0.267(6) 0.267(6) 0.267(6) 0.035(7) 0.035(7) 0.035(7)
F8 0.505(17) 0.505(17) 0.505(17) -0.137(13) -0.137(13) -0.137(13)
F6 0.38(2) 0.31(2) 0.30(2) -0.031(18) 0.183(19) 0.16(2)
F7 0.236(19) 0.30(2) 0.46(3) 0.15(2) 0.154(19) 0.028(18)

loop_
_atom_type_symbol
_atom_type_description
_atom_type_scat_dispersion_real
_atom_type_scat_dispersion_imag
_atom_type_scat_source
C C 0.0033 0.0016 'International Tables Vol C Tables 4.2.6.8 and 6.1.1.4'
H H 0.0000 0.0000 'International Tables Vol C Tables 4.2.6.8 and 6.1.1.4'
N N 0.0061 0.0033 'International Tables Vol C Tables 4.2.6.8 and 6.1.1.4'
F F 0.0171 0.0103 'International Tables Vol C Tables 4.2.6.8 and 6.1.1.4'
P P 0.1023 0.0942 'International Tables Vol C Tables 4.2.6.8 and 6.1.1.4'
S S 0.1246 0.1234 'International Tables Vol C Tables 4.2.6.8 and 6.1.1.4'
Ag Ag -0.8971 1.1015 'International Tables Vol C Tables 4.2.6.8 and 6.1.1.4'
O O 0.0106 0.0060 'International Tables Vol C Tables 4.2.6.8 and 6.1.1.4'

loop_
_geom_angle_atom_site_label_1
_geom_angle_atom_site_label_2
_geom_angle_atom_site_label_3
_geom_angle
_geom_angle_site_symmetry_1
_geom_angle_site_symmetry_3
N21 Ag N22 85.44(17) . .
N21 Ag S13 147.04(13) . 90_556
N22 Ag S13 127.52(12) . 90_556
C84 S13 C83 11(2) . .
C84 S13 C85 11(2) . .
C83 S13 C85 0(3) . .
C84 S13 C73 112.4(14) . .
C83 S13 C73 102.0(12) . .
C85 S13 C73 101.6(16) . .
C84 S13 Ag 107.9(17) . 65_655
C83 S13 Ag 109.9(15) . 65_655
C85 S13 Ag 110.0(18) . 65_655
C73 S13 Ag 108.6(2) . 65_655
C63 C73 C23 120.5(5) . .
C63 C73 S13 119.2(5) . .
C23 C73 S13 120.2(5) . .
C32 N12 N22 112.1(4) . .
C32 N12 C13 129.7(5) . .
N22 N12 C13 117.6(4) . .
C31 N11 N21 112.0(5) . .
C31 N11 C13 128.1(5) . .
N21 N11 C13 119.9(5) . .
C12 N22 N12 104.4(5) . .
C12 N22 Ag 136.0(4) . .
N12 N22 Ag 118.9(3) . .
N21 C11 C21 108.8(5) . .
N21 C11 C41 119.2(6) . .
C21 C11 C41 132.0(6) . .
C11 N21 N11 105.6(4) . .
C11 N21 Ag 131.8(4) . .
N11 N21 Ag 116.4(3) . .
C32 C22 C12 107.7(5) . .
C32 C22 H22 126.2 . .
C12 C22 H22 126.2 . .
C31 C21 C11 108.8(5) . .
C31 C21 H21 125.6 . .
C11 C21 H21 125.6 . .
N12 C32 C22 105.5(5) . .
N12 C32 C52 123.8(6) . .
C22 C32 C52 130.6(6) . .
C11 C41 H41A 109.5 . .
C11 C41 H41B 109.5 . .
H41A C41 H41B 109.5 . .
C11 C41 H41C 109.5 . .
H41A C41 H41C 109.5 . .
H41B C41 H41C 109.5 . .
C53 C43 C33 120.4(6) . .
C53 C43 H43 119.8 . .
C33 C43 H43 119.8 . .
C43 C53 C63 119.5(6) . .
C43 C53 H53 120.3 . .
C63 C53 H53 120.3 . .
C33 C23 C73 118.1(5) . .
C33 C23 C13 121.5(5) . .
C73 C23 C13 120.3(5) . .
C31 C51 H51A 109.5 . .
C31 C51 H51B 109.5 . .
H51A C51 H51B 109.5 . .
C31 C51 H51C 109.5 . .
H51A C51 H51C 109.5 . .
H51B C51 H51C 109.5 . .
C73 C63 C53 120.5(6) . .
C73 C63 H63 119.8 . .
C53 C63 H63 119.8 . .
N11 C31 C21 104.7(5) . .
N11 C31 C51 124.4(6) . .
C21 C31 C51 130.8(6) . .
N22 C12 C22 110.3(6) . .
N22 C12 C42 120.9(6) . .
C22 C12 C42 128.7(6) . .
N11 C13 N12 110.4(4) . .
N11 C13 C23 110.8(4) . .
N12 C13 C23 113.9(4) . .
N11 C13 H13 107.1 . .
N12 C13 H13 107.1 . .
C23 C13 H13 107.1 . .
C32 C52 H52A 109.5 . .
C32 C52 H52B 109.5 . .
H52A C52 H52B 109.5 . .
C32 C52 H52C 109.5 . .
H52A C52 H52C 109.5 . .
H52B C52 H52C 109.5 . .
C23 C33 C43 120.9(6) . .
C23 C33 H33 119.6 . .
C43 C33 H33 119.6 . .
C12 C42 H42A 109.5 . .
C12 C42 H42B 109.5 . .
H42A C42 H42B 109.5 . .
C12 C42 H42C 109.5 . .
H42A C42 H42C 109.5 . .
H42B C42 H42C 109.5 . .
F1 P1 F1 177.1(4) . 28
F1 P1 F3 90.5(2) . 28
F1 P1 F3 91.5(2) 28 28
F1 P1 F3 91.5(2) . .
F1 P1 F3 90.5(2) 28 .
F3 P1 F3 91.6(4) 28 .
F1 P1 F2 88.3(2) . 28
F1 P1 F2 89.7(2) 28 28
F3 P1 F2 88.9(2) 28 28
F3 P1 F2 179.5(3) . 28
F1 P1 F2 89.7(2) . .
F1 P1 F2 88.3(2) 28 .
F3 P1 F2 179.5(3) 28 .
F3 P1 F2 88.9(2) . .
F2 P1 F2 90.7(4) 28 .
F4 P2 F4 95.8(8) 46 21
F4 P2 F4 95.8(8) 46 .
F4 P2 F4 95.8(8) 21 .
F4 P2 F5 84.1(5) 46 21
F4 P2 F5 176.0(8) 21 21
F4 P2 F5 88.2(5) . 21
F4 P2 F5 88.2(5) 46 .
F4 P2 F5 84.1(5) 21 .
F4 P2 F5 176.0(8) . .
F5 P2 F5 91.9(8) 21 .
F4 P2 F5 176.0(8) 46 46
F4 P2 F5 88.2(5) 21 46
F4 P2 F5 84.1(5) . 46
F5 P2 F5 91.9(8) 21 46
F5 P2 F5 91.9(8) . 46
C93 C83 C133 120.0 . .
C93 C83 S13 129(2) . .
C133 C83 S13 111(2) . .
C83 C93 C103 120.0 . .
C83 C93 H93 120.0 . .
C103 C93 H93 120.0 . .
C93 C103 C113 120.0 . .
C93 C103 H103 120.0 . .
C113 C103 H103 120.0 . .
F13 C113 C123 117(2) . .
F13 C113 C103 123(2) . .
C123 C113 C103 120.0 . .
C113 C123 C133 120.0 . .
C113 C123 H123 120.0 . .
C133 C123 H123 120.0 . .
C123 C133 C83 120.0 . .
C123 C133 H133 120.0 . .
C83 C133 H133 120.0 . .
C114 C104 C94 120.0 . .
C114 C104 H104 120.0 . .
C94 C104 H104 120.0 . .
F14 C114 C104 122.2(19) . .
F14 C114 C124 117.8(19) . .
C104 C114 C124 120.0 . .
C134 C124 C114 120.0 . .
C134 C124 H124 120.0 . .
C114 C124 H124 120.0 . .
C124 C134 C84 120.0 . .
C124 C134 H134 120.0 . .
C84 C134 H134 120.0 . .
C134 C84 C94 120.0 . .
C134 C84 S13 116(2) . .
C94 C84 S13 124(2) . .
C84 C94 C104 120.0 . .
C84 C94 H94 120.0 . .
C104 C94 H94 120.0 . .
C95 C85 C135 120.0 . .
C95 C85 S13 119(2) . .
C135 C85 S13 121(2) . .
C105 C95 C85 120.0 . .
C105 C95 H95 120.0 . .
C85 C95 H95 120.0 . .
C115 C105 C95 120.0 . .
C115 C105 H105 120.0 . .
C95 C105 H105 120.0 . .
C125 C115 C105 120.0 . .
C125 C115 F15 114(2) . .
C105 C115 F15 126(2) . .
C115 C125 C135 120.0 . .
C115 C125 H125 120.0 . .
C135 C125 H125 120.0 . .
C125 C135 C85 120.0 . .
C125 C135 H135 120.0 . .
C85 C135 H135 120.0 . .
F8 P3 F8 180.0(15) . 49_656
F8 P3 F7 97.531(1) . 90_556
F8 P3 F7 82.469(1) 49_656 90_556
F8 P3 F7 82.469(1) . .
F8 P3 F7 97.531(1) 49_656 .
F7 P3 F7 61.7 90_556 .
F8 P3 F7 82.469(1) . 42_545
F8 P3 F7 97.531(1) 49_656 42_545
F7 P3 F7 180.0 90_556 42_545
F7 P3 F7 118.3 . 42_545
F8 P3 F7 97.531(1) . 65_655
F8 P3 F7 82.469(1) 49_656 65_655
F7 P3 F7 118.3 90_556 65_655
F7 P3 F7 61.691(1) . 65_655
F7 P3 F7 61.7 42_545 65_655
F8 P3 F7 82.469(1) . 17_545
F8 P3 F7 97.531(1) 49_656 17_545
F7 P3 F7 61.690(1) 90_556 17_545
F7 P3 F7 118.3 . 17_545
F7 P3 F7 118.310(1) 42_545 17_545
F7 P3 F7 180.000(1) 65_655 17_545
F8 P3 F7 97.531(1) . 49_656
F8 P3 F7 82.469(1) 49_656 49_656
F7 P3 F7 118.3 90_556 49_656
F7 P3 F7 180.0 . 49_656
F7 P3 F7 61.7 42_545 49_656
F7 P3 F7 118.309(1) 65_655 49_656
F7 P3 F7 61.7 17_545 49_656
F8 P3 F6 86.218(1) . .
F8 P3 F6 93.782(1) 49_656 .
F7 P3 F6 86.6 90_556 .
F7 P3 F6 26.2 . .
F7 P3 F6 93.4 42_545 .
F7 P3 F6 35.7 65_655 .
F7 P3 F6 144.3 17_545 .
F7 P3 F6 153.8 49_656 .
F8 P3 F6 93.8 . 90_556
F8 P3 F6 86.2 49_656 90_556
F7 P3 F6 26.2 90_556 90_556
F7 P3 F6 35.722(1) . 90_556
F7 P3 F6 153.8 42_545 90_556
F7 P3 F6 93.4 65_655 90_556
F7 P3 F6 86.581(1) 17_545 90_556
F7 P3 F6 144.278(1) 49_656 90_556
F6 P3 F6 60.431(1) . 90_556
F8 P3 F6 86.2 . 42_545
F8 P3 F6 93.8 49_656 42_545
F7 P3 F6 153.8 90_556 42_545
F7 P3 F6 144.278(1) . 42_545
F7 P3 F6 26.2 42_545 42_545
F7 P3 F6 86.6 65_655 42_545
F7 P3 F6 93.419(1) 17_545 42_545
F7 P3 F6 35.722(1) 49_656 42_545
F6 P3 F6 119.569(1) . 42_545
F6 P3 F6 180.0 90_556 42_545
F8 P3 F6 93.782(1) . 65_655
F8 P3 F6 86.218(1) 49_656 65_655
F7 P3 F6 144.3 90_556 65_655
F7 P3 F6 86.581(1) . 65_655
F7 P3 F6 35.7 42_545 65_655
F7 P3 F6 26.2 65_655 65_655
F7 P3 F6 153.822(1) 17_545 65_655
F7 P3 F6 93.419(1) 49_656 65_655
F6 P3 F6 60.4 . 65_655
F6 P3 F6 119.6 90_556 65_655
F6 P3 F6 60.4 42_545 65_655
F7 F6 F7 136.483(1) . 65_655
F7 F6 P3 70.147(1) . .
F7 F6 P3 67.2 65_655 .
F6 F7 F6 149.244(2) . 90_556
F6 F7 P3 83.7 . .
F6 F7 P3 77.0 90_556 .
F6 F7 F7 138.4 . 90_556
F6 F7 F7 18.4 90_556 90_556
P3 F7 F7 59.2 . 90_556
F6 F7 F7 25.2 . 65_655
F6 F7 F7 127.5 90_556 65_655
P3 F7 F7 59.2 . 65_655
F7 F7 F7 113.7 90_556 65_655

loop_
_geom_bond_atom_site_label_1
_geom_bond_atom_site_label_2
_geom_bond_distance
_geom_bond_site_symmetry_2
Ag N21 2.225(4) .
Ag N22 2.285(5) .
Ag S13 2.3860(15) 90_556
S13 C84 1.743(15) .
S13 C83 1.756(16) .
S13 C85 1.778(16) .
S13 C73 1.780(5) .
S13 Ag 2.3860(15) 65_655
C73 C63 1.376(7) .
C73 C23 1.393(7) .
N12 C32 1.358(6) .
N12 N22 1.382(5) .
N12 C13 1.453(6) .
N11 C31 1.362(6) .
N11 N21 1.367(5) .
N11 C13 1.444(6) .
N22 C12 1.343(6) .
C11 N21 1.342(6) .
C11 C21 1.389(7) .
C11 C41 1.481(7) .
C22 C32 1.368(7) .
C22 C12 1.390(7) .
C22 H22 0.9300 .
C21 C31 1.362(7) .
C21 H21 0.9300 .
C32 C52 1.480(7) .
C41 H41A 0.9600 .
C41 H41B 0.9600 .
C41 H41C 0.9600 .
C43 C53 1.365(8) .
C43 C33 1.381(7) .
C43 H43 0.9300 .
C53 C63 1.376(8) .
C53 H53 0.9300 .
C23 C33 1.379(7) .
C23 C13 1.548(7) .
C51 C31 1.473(7) .
C51 H51A 0.9600 .
C51 H51B 0.9600 .
C51 H51C 0.9600 .
C63 H63 0.9300 .
C12 C42 1.500(8) .
C13 H13 0.9800 .
C52 H52A 0.9600 .
C52 H52B 0.9600 .
C52 H52C 0.9600 .
C33 H33 0.9300 .
C42 H42A 0.9600 .
C42 H42B 0.9600 .
C42 H42C 0.9600 .
P1 F1 1.565(4) .
P1 F1 1.565(4) 28
P1 F3 1.565(4) 28
P1 F3 1.565(4) .
P1 F2 1.574(4) 28
P1 F2 1.574(4) .
P2 F4 1.466(7) 46
P2 F4 1.466(7) 21
P2 F4 1.466(7) .
P2 F5 1.498(7) 21
P2 F5 1.498(7) .
P2 F5 1.498(7) 46
C83 C93 1.3900 .
C83 C133 1.3900 .
C93 C103 1.3900 .
C93 H93 0.9300 .
C103 C113 1.3900 .
C103 H103 0.9300 .
C113 F13 1.27(3) .
C113 C123 1.3900 .
C123 C133 1.3900 .
C123 H123 0.9300 .
C133 H133 0.9300 .
C104 C114 1.3900 .
C104 C94 1.3900 .
C104 H104 0.9300 .
C114 F14 1.38(3) .
C114 C124 1.3900 .
C124 C134 1.3900 .
C124 H124 0.9300 .
C134 C84 1.3900 .
C134 H134 0.9300 .
C84 C94 1.3900 .
C94 H94 0.9300 .
C85 C95 1.3900 .
C85 C135 1.3900 .
C95 C105 1.3900 .
C95 H95 0.9300 .
C105 C115 1.3900 .
C105 H105 0.9300 .
C115 C125 1.3900 .
C115 F15 1.45(3) .
C125 C135 1.3900 .
C125 H125 0.9300 .
C135 H135 0.9300 .
P3 F8 1.512(14) .
P3 F8 1.512(14) 49_656
P3 F7 1.5357 90_556
P3 F7 1.5357 .
P3 F7 1.5357 42_545
P3 F7 1.5357 65_655
P3 F7 1.5357 17_545
P3 F7 1.5357 49_656
P3 F6 1.6228 .
P3 F6 1.6228 90_556
P3 F6 1.6228 42_545
P3 F6 1.6228 65_655
F6 F7 0.7203 .
F6 F7 0.9723 65_655
F7 F6 0.9723 90_556
F7 F7 1.5748 90_556
F7 F7 1.5748 65_655

loop_
_platon_squeeze_void_nr
_platon_squeeze_void_average_x
_platon_squeeze_void_average_y
_platon_squeeze_void_average_z
_platon_squeeze_void_volume
_platon_squeeze_void_count_electrons
_platon_squeeze_void_content
1 0.489 -0.007 -0.007 12719 4026 ' '
2 0.125 0.125 0.125 971 181 ' '
3 0.375 -0.125 0.375 971 182 ' '
4 0.625 0.125 0.625 971 181 ' '
5 0.875 -0.125 0.875 971 182 ' '
6 0.875 0.375 0.375 971 182 ' '
7 0.375 0.375 0.875 971 182 ' '
8 0.625 0.625 0.125 971 181 ' '
9 0.125 0.625 0.625 971 181 ' '
